data_9015711
loop_
_publ_author_name
'Hejny, C.'
'Sagl, R.'
'Tobbens, D. M.'
'Miletich, R.'
'Wildner, M.'
'Nasdala, L.'
'Ullrich, A.'
'Balic-Zunic T'

_publ_section_title
;
 Crystal-structure properties and the molecular nature of
 hydrostatically compressed realgar
 Note: P = 0 GPa
;
_journal_name_full 'Physics and Chemistry of Minerals'
_journal_page_first 399
_journal_page_last 412
_journal_paper_doi 10.1007/s00269-012-0495-y
_journal_volume 39
_journal_year 2012
_chemical_compound_source 'Baia Sprie mine, Romania'
_chemical_formula_sum 'As S'
_chemical_name_mineral Realgar
_space_group_IT_number 14
_symmetry_space_group_name_Hall '-P 2yn'
_symmetry_space_group_name_H-M 'P 1 21/n 1'
_cell_angle_alpha 90
_cell_angle_beta 106.433
_cell_angle_gamma 90
_cell_length_a 9.3272
_cell_length_b 13.5660
_cell_length_c 6.5903
_cell_formula_units_Z 16
_cell_volume 799.826
_database_code_amcsd 0019366
_exptl_crystal_density_diffrn 3.554
_cod_database_code 9015711

loop_
_space_group_symop_operation_xyz
x,y,z
1/2+x,1/2-y,1/2+z
1/2-x,1/2+y,1/2-z
-x,-y,-z

loop_
_atom_site_label
_atom_site_fract_x
_atom_site_fract_y
_atom_site_fract_z
_atom_site_U_iso_or_equiv
As1 0.12127 -0.02086 0.76366 0.02674
As2 0.42384 0.13912 0.85639 0.02745
As3 0.32101 0.12658 0.17802 0.02703
As4 0.03949 0.16106 0.71448 0.02983
S1 0.34470 -0.00606 0.70140 0.02890
S2 0.21429 -0.02322 0.11610 0.02830
S3 0.23905 0.22613 0.64030 0.03120
S4 0.10657 0.20978 0.05180 0.03280

loop_
_cod_related_entry_id
_cod_related_entry_database
_cod_related_entry_code
1 AMCSD 0019366
